data_9005751
loop_
_publ_author_name
'Majzlan, J.'
'Navrotsky, A.'
'McCleskey, R. B.'
'Alpers, C. N.'

_publ_section_title
;
 Thermodynamic properties and crystal structure refinement of
 ferricopiapite, coquimbite, rhomboclase, and Fe2(SO4)3(H2O)5
;
_journal_name_full 'European Journal of Mineralogy'
_journal_page_first 175
_journal_page_last 186
_journal_paper_doi 10.1127/0935-1221/2006/0018-0175
_journal_volume 18
_journal_year 2006
_chemical_compound_source Synthetic
_chemical_formula_sum 'Al1.058 Fe2.942 H36 O42 S6'
_chemical_name_mineral Coquimbite
_space_group_IT_number 163
_symmetry_space_group_name_Hall '-P 3 2c'
_symmetry_space_group_name_H-M 'P -3 1 c'
_cell_angle_alpha 90
_cell_angle_beta 90
_cell_angle_gamma 120
_cell_formula_units_Z 2
_cell_length_a 10.9153
_cell_length_b 10.9153
_cell_length_c 17.0770
_cell_volume 1762.031
_database_code_amcsd 0007144
_exptl_crystal_density_diffrn 2.061
_cod_original_formula_sum 'Fe2.942 Al1.058 S6 O42 H36'
_cod_database_code 9005751

loop_
_space_group_symop_operation_xyz
x,y,z
x-y,-y,1/2+z
y,-x+y,-z
-y,-x,1/2-z
-x+y,-x,z
-x,-x+y,1/2+z
-x,-y,-z
-x+y,y,1/2-z
-y,x-y,z
y,x,1/2+z
x-y,x,-z
x,x-y,1/2-z

loop_
_atom_site_label
_atom_site_fract_x
_atom_site_fract_y
_atom_site_fract_z
_atom_site_occupancy
_atom_site_U_iso_or_equiv
_atom_site_type_symbol
_atom_site_attached_hydrogens
Fe1 0.00000 0.00000 0.00000 0.08600 0.03530 Fe 0
Al1 0.00000 0.00000 0.00000 0.91400 0.03530 Al 0
Fe2 0.33333 0.66667 0.25000 1.00000 0.03530 Fe 0
Fe3 0.66667 0.33333 0.00330 0.92800 0.03530 Fe 0
Al3 0.66667 0.33333 0.00330 0.07200 0.03530 Al 0
S 0.24510 0.41450 0.12250 1.00000 0.03390 S 0
O1 0.31910 0.34520 0.09180 1.00000 0.04010 O 0
O2 0.10560 0.30760 0.15520 1.00000 0.04010 O 0
O3 0.22350 0.49420 0.05870 1.00000 0.04010 O 0
O4 0.33600 0.51450 0.18330 1.00000 0.04010 O 0
Wat5 0.16530 0.07020 0.06350 1.00000 0.04010 O 2
Wat6 0.45120 0.11870 0.21220 1.00000 0.04010 O 2
Wat7 0.56980 0.16130 0.07370 1.00000 0.04010 O 2

loop_
_cod_changelog_entry_id
_cod_changelog_entry_author
_cod_changelog_entry_date
_cod_changelog_entry_text
1
;cod-tools version 3.8.0
Id: cif_guess_AMCSD_atom_types 9574 2023-05-10 09:00:05Z saulius
;
2023-05-10T18:50:21+03:00
;Derived atom types and hydrogen counts
from atom names that follow the AMCSD naming convention
(Wat == water, O-H == hydroxyl).
;

loop_
_cod_related_entry_id
_cod_related_entry_database
_cod_related_entry_code
1 AMCSD 0007144
